data_4101990
loop_
_publ_author_name
'Erica L. Campbell'
'Andrea M. Zuhl'
'Christopher M. Liu'
'Dale L. Boger'

_publ_section_title
;
 Total Synthesis of (+)-Fendleridine (Aspidoalbidine) and
 (+)-1-Acetylaspidoalbidine
;
_journal_name_full 'Journal of the American Chemical Society'
_journal_page_first 3009
_journal_page_last 3012
_journal_paper_doi 10.1021/ja908819q
_journal_volume 132
_journal_year 2010
_chemical_formula_sum 'C30 H36.67 N2 O4.33 S2'
_chemical_formula_weight 558.73
_chemical_name_systematic
; 
 ? 
;
_space_group_IT_number 19
_symmetry_cell_setting orthorhombic
_symmetry_space_group_name_Hall 'P 2ac 2ab'
_symmetry_space_group_name_H-M 'P 21 21 21'
_atom_sites_solution_hydrogens geom
_atom_sites_solution_primary direct
_atom_sites_solution_secondary difmap
_audit_creation_method SHELXL-97
_cell_angle_alpha 90.00
_cell_angle_beta 90.00
_cell_angle_gamma 90.00
_cell_formula_units_Z 12
_cell_length_a 7.9428(16)
_cell_length_b 27.420(6)
_cell_length_c 40.909(8)
_cell_measurement_reflns_used 3299
_cell_measurement_temperature 296(2)
_cell_measurement_theta_max 17.45
_cell_measurement_theta_min 2.29
_cell_volume 8910(3)
_computing_cell_refinement 'Bruker SAINT+'
_computing_data_collection 'Bruker SMART'
_computing_data_reduction 'Bruker SAINT+'
_computing_molecular_graphics 'Bruker SHELXTL'
_computing_publication_material 'Bruker SHELXTL'
_computing_structure_refinement 'SHELXL-97 (Sheldrick, 1997)'
_computing_structure_solution 'SHELXS-97 (Sheldrick, 1997)'
_diffrn_ambient_temperature 296(2)
_diffrn_measured_fraction_theta_full 0.999
_diffrn_measured_fraction_theta_max 0.999
_diffrn_measurement_device_type 'CCD area detector'
_diffrn_measurement_method 'phi and omega scans'
_diffrn_radiation_monochromator graphite
_diffrn_radiation_source 'fine-focus sealed tube'
_diffrn_radiation_type MoK\a
_diffrn_radiation_wavelength 0.71073
_diffrn_reflns_av_R_equivalents 0.1933
_diffrn_reflns_av_sigmaI/netI 0.1839
_diffrn_reflns_limit_h_max 8
_diffrn_reflns_limit_h_min -8
_diffrn_reflns_limit_k_max 28
_diffrn_reflns_limit_k_min -29
_diffrn_reflns_limit_l_max 44
_diffrn_reflns_limit_l_min -44
_diffrn_reflns_number 49665
_diffrn_reflns_theta_full 22.50
_diffrn_reflns_theta_max 22.50
_diffrn_reflns_theta_min 1.24
_diffrn_standards_decay_% 1
_exptl_absorpt_coefficient_mu 0.217
_exptl_absorpt_correction_T_max 0.9957
_exptl_absorpt_correction_T_min 0.9457
_exptl_absorpt_correction_type multi-scan
_exptl_absorpt_process_details 'SADABS (Sheldrick, 1999)'
_exptl_crystal_colour Colorless
_exptl_crystal_density_diffrn 1.250
_exptl_crystal_density_meas 0
_exptl_crystal_density_method 'not measured'
_exptl_crystal_description Needle-shaped
_exptl_crystal_F_000 3568
_exptl_crystal_size_max 0.26
_exptl_crystal_size_mid 0.04
_exptl_crystal_size_min 0.02
_refine_diff_density_max 0.426
_refine_diff_density_min -0.280
_refine_diff_density_rms 0.072
_refine_ls_abs_structure_details 'Flack H D (1983), Acta Cryst. A39, 876-881'
_refine_ls_abs_structure_Flack 0.04(16)
_refine_ls_extinction_coef 0.0033(4)
_refine_ls_extinction_expression Fc^*^=kFc[1+0.001xFc^2^\l^3^/sin(2\q)]^-1/4^
_refine_ls_extinction_method SHELXL
_refine_ls_goodness_of_fit_ref 0.994
_refine_ls_hydrogen_treatment constr
_refine_ls_matrix_type full
_refine_ls_number_parameters 1008
_refine_ls_number_reflns 11662
_refine_ls_number_restraints 0
_refine_ls_restrained_S_all 0.994
_refine_ls_R_factor_all 0.1836
_refine_ls_R_factor_gt 0.0990
_refine_ls_shift/su_max 0.134
_refine_ls_shift/su_mean 0.015
_refine_ls_structure_factor_coef Fsqd
_refine_ls_weighting_details 'calc w=1/[\s^2^(Fo^2^)+(0.1160P)^2^+0.0000P] where P=(Fo^2^+2Fc^2^)/3'
_refine_ls_weighting_scheme calc
_refine_ls_wR_factor_gt 0.2048
_refine_ls_wR_factor_ref 0.2510
_reflns_number_gt 6029
_reflns_number_total 11662
_reflns_threshold_expression >2sigma(I)
_cod_data_source_file ja908819q_si_003.cif
_cod_data_source_block erena
_cod_original_cell_volume 8909(3)
_cod_database_code 4101990

loop_
_symmetry_equiv_pos_as_xyz
'x, y, z'
'-x+1/2, -y, z+1/2'
'-x, y+1/2, -z+1/2'
'x+1/2, -y+1/2, -z'

loop_
_atom_site_label
_atom_site_type_symbol
_atom_site_fract_x
_atom_site_fract_y
_atom_site_fract_z
_atom_site_U_iso_or_equiv
_atom_site_adp_type
_atom_site_occupancy
_atom_site_symmetry_multiplicity
_atom_site_calc_flag
_atom_site_refinement_flags
_atom_site_disorder_assembly
_atom_site_disorder_group
S1A S 0.5616(5) 0.73766(12) 0.20109(8) 0.0674(11) Uani 1 1 d . . .
S2A S 0.7636(5) 0.64448(13) 0.20301(8) 0.0686(11) Uani 1 1 d . . .
O1A O 0.7275(9) 0.5605(3) 0.35315(16) 0.0423(19) Uani 1 1 d . . .
O2A O 1.1284(10) 0.5798(3) 0.28091(19) 0.057(2) Uani 1 1 d . . .
O3A O 0.6179(9) 0.6923(2) 0.25221(17) 0.046(2) Uani 1 1 d . . .
N1A N 0.5203(11) 0.7054(3) 0.3166(2) 0.037(2) Uani 1 1 d . . .
N2A N 0.9177(11) 0.5930(3) 0.3152(2) 0.037(2) Uani 1 1 d . . .
C1A C 0.5380(15) 0.6362(4) 0.3907(3) 0.048(3) Uani 1 1 d . . .
H1A H 0.6088 0.6130 0.4000 0.058 Uiso 1 1 calc R . .
C2A C 0.3957(18) 0.6527(4) 0.4080(3) 0.058(3) Uani 1 1 d . . .
H2A H 0.3673 0.6393 0.4281 0.070 Uiso 1 1 calc R . .
C3A C 0.3008(15) 0.6888(5) 0.3944(3) 0.058(4) Uani 1 1 d . . .
H3A H 0.2111 0.7010 0.4065 0.070 Uiso 1 1 calc R . .
C4A C 0.3293(15) 0.7084(4) 0.3639(3) 0.048(3) Uani 1 1 d . . .
H4A H 0.2590 0.7321 0.3550 0.057 Uiso 1 1 calc R . .
C5A C 0.4677(13) 0.6910(4) 0.3471(2) 0.033(3) Uani 1 1 d . . .
C6A C 0.5716(13) 0.6545(4) 0.3605(3) 0.039(3) Uani 1 1 d . . .
C7A C 0.7158(13) 0.6466(4) 0.3371(2) 0.039(3) Uani 1 1 d . . .
C8A C 0.6828(14) 0.6834(4) 0.3085(2) 0.039(3) Uani 1 1 d . . .
H8A H 0.7713 0.7083 0.3077 0.047 Uiso 1 1 calc R . .
C9A C 0.6754(14) 0.6547(4) 0.2761(2) 0.041(3) Uani 1 1 d . . .
H9A H 0.7886 0.6436 0.2702 0.049 Uiso 1 1 calc R . .
C10A C 0.5592(13) 0.6126(4) 0.2771(3) 0.040(3) Uani 1 1 d . . .
H10A H 0.4488 0.6237 0.2840 0.047 Uiso 1 1 calc R . .
H10B H 0.5484 0.5991 0.2553 0.047 Uiso 1 1 calc R . .
C11A C 0.6181(14) 0.5733(4) 0.2999(3) 0.040(3) Uani 1 1 d . . .
C12A C 0.7394(12) 0.5935(4) 0.3258(2) 0.032(3) Uani 1 1 d . . .
C13A C 0.8894(14) 0.6562(4) 0.3543(3) 0.050(3) Uani 1 1 d . . .
H13A H 0.9148 0.6908 0.3548 0.060 Uiso 1 1 calc R . .
H13B H 0.8884 0.6439 0.3766 0.060 Uiso 1 1 calc R . .
C14A C 1.0193(14) 0.6284(5) 0.3333(3) 0.058(4) Uani 1 1 d . . .
H14A H 1.0773 0.6503 0.3185 0.070 Uiso 1 1 calc R . .
H14B H 1.1017 0.6120 0.3470 0.070 Uiso 1 1 calc R . .
C15A C 0.9813(16) 0.5737(4) 0.2879(3) 0.048(3) Uani 1 1 d . . .
C16A C 0.8666(14) 0.5454(4) 0.2665(3) 0.050(3) Uani 1 1 d . . .
H16A H 0.9241 0.5159 0.2595 0.061 Uiso 1 1 calc R . .
H16B H 0.8424 0.5645 0.2471 0.061 Uiso 1 1 calc R . .
C17A C 0.7014(14) 0.5312(4) 0.2826(3) 0.046(3) Uani 1 1 d . . .
H17A H 0.7222 0.5053 0.2982 0.055 Uiso 1 1 calc R . .
H17B H 0.6254 0.5186 0.2660 0.055 Uiso 1 1 calc R . .
C18A C 0.4791(15) 0.5535(4) 0.3222(3) 0.051(3) Uani 1 1 d . . .
H18A H 0.4138 0.5285 0.3113 0.061 Uiso 1 1 calc R . .
H18B H 0.4042 0.5794 0.3293 0.061 Uiso 1 1 calc R . .
C19A C 0.5785(15) 0.5320(4) 0.3515(3) 0.055(3) Uani 1 1 d . . .
H19A H 0.5141 0.5348 0.3716 0.066 Uiso 1 1 calc R . .
H19B H 0.6051 0.4980 0.3478 0.066 Uiso 1 1 calc R . .
C20A C 0.4888(14) 0.7547(4) 0.3054(3) 0.054(3) Uani 1 1 d . . .
H20A H 0.5667 0.7621 0.2878 0.064 Uiso 1 1 calc R . .
H20B H 0.5116 0.7771 0.3232 0.064 Uiso 1 1 calc R . .
C21A C 0.3130(15) 0.7632(5) 0.2934(3) 0.048(3) Uani 1 1 d . . .
C22A C 0.220(2) 0.8032(6) 0.3017(4) 0.090(5) Uani 1 1 d . . .
H22A H 0.2687 0.8252 0.3162 0.108 Uiso 1 1 calc R . .
C23A C 0.057(3) 0.8142(9) 0.2904(5) 0.137(10) Uani 1 1 d . . .
H23A H -0.0003 0.8421 0.2968 0.165 Uiso 1 1 calc R . .
C24A C -0.008(2) 0.7823(7) 0.2701(5) 0.098(7) Uani 1 1 d . . .
H24A H -0.1150 0.7886 0.2618 0.118 Uiso 1 1 calc R . .
C25A C 0.0721(18) 0.7395(7) 0.2600(3) 0.084(5) Uani 1 1 d . . .
H25A H 0.0186 0.7176 0.2461 0.101 Uiso 1 1 calc R . .
C26A C 0.2361(17) 0.7305(5) 0.2715(4) 0.071(4) Uani 1 1 d . . .
H26A H 0.2939 0.7029 0.2646 0.085 Uiso 1 1 calc R . .
C27A C 0.6519(14) 0.6875(4) 0.2199(3) 0.048(3) Uani 1 1 d . . .
C28A C 0.6042(17) 0.7250(5) 0.1583(2) 0.070(4) Uani 1 1 d . . .
H28A H 0.7236 0.7229 0.1550 0.085 Uiso 1 1 calc R . .
H28B H 0.5591 0.7508 0.1451 0.085 Uiso 1 1 calc R . .
H28C H 0.5525 0.6947 0.1523 0.085 Uiso 1 1 calc R . .
S1B S 1.1244(5) 0.71832(13) 0.13712(10) 0.0835(13) Uani 1 1 d . . .
S2B S 0.8838(6) 0.69374(13) 0.08275(10) 0.0890(14) Uani 1 1 d . . .
O1B O 1.1011(9) 0.9519(2) 0.16052(17) 0.045(2) Uani 1 1 d . . .
O2B O 1.4821(12) 0.8395(4) 0.1675(2) 0.085(3) Uani 1 1 d . . .
O3B O 0.9627(9) 0.7783(3) 0.09643(19) 0.053(2) Uani 1 1 d . . .
N1B N 0.8636(11) 0.8713(3) 0.0752(2) 0.041(2) Uani 1 1 d . . .
N2B N 1.2736(11) 0.8872(3) 0.1486(2) 0.041(2) Uani 1 1 d . . .
C1B C 0.9297(16) 0.9956(4) 0.1013(3) 0.052(3) Uani 1 1 d . . .
H1B H 1.0085 1.0121 0.1140 0.062 Uiso 1 1 calc R . .
C2B C 0.7954(15) 1.0205(4) 0.0875(3) 0.051(3) Uani 1 1 d . . .
H2B H 0.7861 1.0540 0.0907 0.061 Uiso 1 1 calc R . .
C3B C 0.6766(16) 0.9970(4) 0.0692(3) 0.051(3) Uani 1 1 d . . .
H3B H 0.5849 1.0139 0.0607 0.061 Uiso 1 1 calc R . .
C4B C 0.6950(14) 0.9474(5) 0.0635(2) 0.049(3) Uani 1 1 d . . .
H4B H 0.6171 0.9313 0.0503 0.059 Uiso 1 1 calc R . .
C5B C 0.8273(13) 0.9213(4) 0.0769(2) 0.035(3) Uani 1 1 d . . .
C6B C 0.9449(14) 0.9462(4) 0.0961(2) 0.043(3) Uani 1 1 d . . .
C7B C 1.0831(13) 0.9111(4) 0.1076(2) 0.037(3) Uani 1 1 d . . .
C8B C 1.0276(12) 0.8624(4) 0.0906(2) 0.033(3) Uani 1 1 d . . .
H8B H 1.1092 0.8549 0.0734 0.039 Uiso 1 1 calc R . .
C9B C 1.0231(13) 0.8206(3) 0.1139(2) 0.032(3) Uani 1 1 d . . .
H9B H 1.1372 0.8142 0.1219 0.039 Uiso 1 1 calc R . .
C10B C 0.9077(15) 0.8310(4) 0.1428(3) 0.046(3) Uani 1 1 d . . .
H10C H 0.9020 0.8025 0.1568 0.056 Uiso 1 1 calc R . .
H10D H 0.7949 0.8379 0.1349 0.056 Uiso 1 1 calc R . .
C11B C 0.9733(13) 0.8751(4) 0.1628(3) 0.041(3) Uani 1 1 d . . .
C12B C 1.0996(14) 0.9053(4) 0.1456(2) 0.038(3) Uani 1 1 d . . .
C13B C 1.2630(12) 0.9286(4) 0.0982(2) 0.039(3) Uani 1 1 d . . .
H13C H 1.2874 0.9215 0.0755 0.047 Uiso 1 1 calc R . .
H13D H 1.2755 0.9633 0.1019 0.047 Uiso 1 1 calc R . .
C14B C 1.3731(14) 0.9009(4) 0.1198(3) 0.046(3) Uani 1 1 d . . .
H14C H 1.4690 0.9205 0.1262 0.055 Uiso 1 1 calc R . .
H14D H 1.4141 0.8719 0.1087 0.055 Uiso 1 1 calc R . .
C15B C 1.3376(17) 0.8540(5) 0.1696(3) 0.055(4) Uani 1 1 d . . .
C16B C 1.2127(17) 0.8322(5) 0.1932(3) 0.083(5) Uani 1 1 d . . .
H16C H 1.1910 0.7988 0.1867 0.099 Uiso 1 1 calc R . .
H16D H 1.2641 0.8313 0.2148 0.099 Uiso 1 1 calc R . .
C17B C 1.0479(17) 0.8582(5) 0.1959(3) 0.069(4) Uani 1 1 d . . .
H17C H 1.0625 0.8865 0.2098 0.082 Uiso 1 1 calc R . .
H17D H 0.9674 0.8367 0.2065 0.082 Uiso 1 1 calc R . .
C18B C 0.8309(15) 0.9130(4) 0.1690(3) 0.051(3) Uani 1 1 d . . .
H18C H 0.7595 0.9169 0.1499 0.061 Uiso 1 1 calc R . .
H18D H 0.7623 0.9040 0.1876 0.061 Uiso 1 1 calc R . .
C19B C 0.9347(17) 0.9600(4) 0.1759(3) 0.058(4) Uani 1 1 d . . .
H19C H 0.8799 0.9883 0.1664 0.070 Uiso 1 1 calc R . .
H19D H 0.9468 0.9651 0.1992 0.070 Uiso 1 1 calc R . .
C20B C 0.8280(15) 0.8465(4) 0.0449(2) 0.052(3) Uani 1 1 d . . .
H20C H 0.9083 0.8202 0.0422 0.063 Uiso 1 1 calc R . .
H20D H 0.8440 0.8692 0.0270 0.063 Uiso 1 1 calc R . .
C21B C 0.6500(15) 0.8256(4) 0.0430(3) 0.042(3) Uani 1 1 d . . .
C22B C 0.554(3) 0.8251(7) 0.0147(3) 0.123(8) Uani 1 1 d . . .
H22B H 0.5968 0.8388 -0.0045 0.148 Uiso 1 1 calc R . .
C23B C 0.382(3) 0.8024(8) 0.0150(6) 0.137(8) Uani 1 1 d . . .
H23B H 0.3093 0.8063 -0.0027 0.165 Uiso 1 1 calc R . .
C24B C 0.335(3) 0.7769(6) 0.0409(6) 0.113(7) Uani 1 1 d . . .
H24B H 0.2382 0.7578 0.0400 0.135 Uiso 1 1 calc R . .
C25B C 0.4240(18) 0.7788(6) 0.0676(4) 0.076(5) Uani 1 1 d . . .
H25B H 0.3816 0.7648 0.0866 0.091 Uiso 1 1 calc R . .
C26B C 0.5808(17) 0.8011(5) 0.0684(4) 0.067(4) Uani 1 1 d . . .
H26B H 0.6425 0.7991 0.0877 0.081 Uiso 1 1 calc R . .
C27B C 0.9988(15) 0.7334(4) 0.1074(3) 0.050(3) Uani 1 1 d . . .
C28B C 0.936(2) 0.6347(5) 0.0997(4) 0.126(7) Uani 1 1 d . . .
H28D H 1.0479 0.6357 0.1086 0.151 Uiso 1 1 calc R . .
H28E H 0.9313 0.6105 0.0827 0.151 Uiso 1 1 calc R . .
H28F H 0.8574 0.6265 0.1166 0.151 Uiso 1 1 calc R . .
S1C S 0.9036(6) 0.50727(13) 0.11074(8) 0.0775(12) Uani 1 1 d . . .
S2C S 0.6924(6) 0.44406(17) 0.15494(9) 0.0980(15) Uani 1 1 d . . .
O1C O 0.8606(9) 0.4195(2) -0.03753(16) 0.0378(18) Uani 1 1 d . . .
O2C O 1.2489(12) 0.4839(3) 0.0245(2) 0.069(3) Uani 1 1 d . . .
O3C O 0.7336(9) 0.4260(3) 0.09665(17) 0.047(2) Uani 1 1 d . . .
N1C N 0.6264(11) 0.3525(3) 0.05365(19) 0.034(2) Uani 1 1 d . . .
N2C N 1.0407(10) 0.4357(3) 0.0064(2) 0.035(2) Uani 1 1 d . . .
C1C C 0.6925(15) 0.3199(4) -0.0314(3) 0.045(3) Uani 1 1 d . . .
H1C H 0.7737 0.3252 -0.0474 0.054 Uiso 1 1 calc R . .
C2C C 0.5521(17) 0.2899(4) -0.0376(3) 0.058(4) Uani 1 1 d . . .
H2C H 0.5374 0.2764 -0.0582 0.069 Uiso 1 1 calc R . .
C3C C 0.4364(14) 0.2805(4) -0.0133(3) 0.046(3) Uani 1 1 d . . .
H3C H 0.3434 0.2612 -0.0180 0.056 Uiso 1 1 calc R . .
C4C C 0.4543(13) 0.2988(4) 0.0176(3) 0.038(3) Uani 1 1 d . . .
H4C H 0.3776 0.2907 0.0339 0.046 Uiso 1 1 calc R . .
C5C C 0.5908(13) 0.3303(4) 0.0245(3) 0.037(3) Uani 1 1 d . . .
C6C C 0.7062(13) 0.3414(3) -0.0009(3) 0.033(3) Uani 1 1 d . . .
C7C C 0.8451(13) 0.3723(4) 0.0138(2) 0.035(3) Uani 1 1 d . . .
C8C C 0.7964(12) 0.3749(4) 0.0510(2) 0.031(3) Uani 1 1 d . . .
H8C H 0.8773 0.3561 0.0639 0.037 Uiso 1 1 calc R . .
C9C C 0.7936(14) 0.4274(4) 0.0628(2) 0.036(3) Uani 1 1 d . . .
H9C H 0.9080 0.4407 0.0622 0.043 Uiso 1 1 calc R . .
C10C C 0.6786(14) 0.4591(4) 0.0426(2) 0.043(3) Uani 1 1 d . . .
H10E H 0.6737 0.4915 0.0522 0.051 Uiso 1 1 calc R . .
H10F H 0.5658 0.4456 0.0429 0.051 Uiso 1 1 calc R . .
C11C C 0.7404(13) 0.4632(4) 0.0064(2) 0.035(3) Uani 1 1 d . . .
C12C C 0.8672(13) 0.4245(4) -0.0020(2) 0.034(3) Uani 1 1 d . . .
C13C C 1.0210(12) 0.3507(4) 0.0081(3) 0.041(3) Uani 1 1 d . . .
H13E H 1.0462 0.3263 0.0245 0.049 Uiso 1 1 calc R . .
H13F H 1.0271 0.3356 -0.0133 0.049 Uiso 1 1 calc R . .
C14C C 1.1454(14) 0.3930(4) 0.0104(3) 0.046(3) Uani 1 1 d . . .
H14E H 1.2015 0.3933 0.0315 0.055 Uiso 1 1 calc R . .
H14F H 1.2295 0.3910 -0.0067 0.055 Uiso 1 1 calc R . .
C15C C 1.0998(17) 0.4796(4) 0.0159(3) 0.042(3) Uani 1 1 d . . .
C16C C 0.9809(16) 0.5199(4) 0.0174(3) 0.054(3) Uani 1 1 d . . .
H16E H 1.0362 0.5489 0.0091 0.065 Uiso 1 1 calc R . .
H16F H 0.9543 0.5259 0.0402 0.065 Uiso 1 1 calc R . .
C17C C 0.8182(14) 0.5133(4) -0.0009(3) 0.042(3) Uani 1 1 d . . .
H17E H 0.8390 0.5162 -0.0242 0.051 Uiso 1 1 calc R . .
H17F H 0.7397 0.5387 0.0054 0.051 Uiso 1 1 calc R . .
C18C C 0.6014(14) 0.4525(4) -0.0195(2) 0.039(3) Uani 1 1 d . . .
H18E H 0.5282 0.4261 -0.0126 0.047 Uiso 1 1 calc R . .
H18F H 0.5343 0.4813 -0.0240 0.047 Uiso 1 1 calc R . .
C19C C 0.7089(15) 0.4379(4) -0.0488(3) 0.052(3) Uani 1 1 d . . .
H19E H 0.6507 0.4134 -0.0616 0.062 Uiso 1 1 calc R . .
H19F H 0.7290 0.4661 -0.0626 0.062 Uiso 1 1 calc R . .
C20C C 0.5866(14) 0.3248(4) 0.0833(2) 0.042(3) Uani 1 1 d . . .
H20E H 0.6684 0.3328 0.1001 0.050 Uiso 1 1 calc R . .
H20F H 0.5967 0.2902 0.0786 0.050 Uiso 1 1 calc R . .
C21C C 0.4138(15) 0.3348(4) 0.0962(3) 0.042(3) Uani 1 1 d . . .
C22C C 0.3204(16) 0.2937(5) 0.1063(3) 0.060(4) Uani 1 1 d . . .
H22C H 0.3629 0.2623 0.1037 0.072 Uiso 1 1 calc R . .
C23C C 0.162(2) 0.3017(7) 0.1201(4) 0.096(6) Uani 1 1 d . . .
H23C H 0.0989 0.2752 0.1273 0.116 Uiso 1 1 calc R . .
C24C C 0.0991(18) 0.3471(7) 0.1233(3) 0.073(4) Uani 1 1 d . . .
H24C H -0.0048 0.3518 0.1333 0.088 Uiso 1 1 calc R . .
C25C C 0.1874(18) 0.3866(5) 0.1118(3) 0.071(4) Uani 1 1 d . . .
H25C H 0.1407 0.4176 0.1129 0.085 Uiso 1 1 calc R . .
C26C C 0.3477(16) 0.3799(5) 0.0985(3) 0.058(4) Uani 1 1 d . . .
H26C H 0.4090 0.4067 0.0912 0.070 Uiso 1 1 calc R . .
C27C C 0.7858(15) 0.4605(4) 0.1176(3) 0.048(3) Uani 1 1 d . . .
C28C C 0.766(2) 0.4915(7) 0.1816(3) 0.134(8) Uani 1 1 d . . .
H28G H 0.8870 0.4927 0.1809 0.161 Uiso 1 1 calc R . .
H28H H 0.7299 0.4850 0.2035 0.161 Uiso 1 1 calc R . .
H28I H 0.7214 0.5223 0.1746 0.161 Uiso 1 1 calc R . .
C1S C 0.239(3) 0.6152(8) 0.1970(5) 0.179(9) Uiso 1 1 d . . .
H1S1 H 0.3570 0.6223 0.1951 0.215 Uiso 1 1 calc R . .
H1S2 H 0.1960 0.6299 0.2166 0.215 Uiso 1 1 calc R . .
H1S3 H 0.1804 0.6283 0.1784 0.215 Uiso 1 1 calc R . .
O1S O 0.2661(15) 0.5410(4) 0.2246(3) 0.113(4) Uiso 1 1 d . . .
H1S H 0.3549 0.5517 0.2319 0.136 Uiso 1 1 calc R . .
C3S C 0.292(3) 0.5453(9) 0.1684(6) 0.209(12) Uiso 1 1 d . . .
H3S1 H 0.4018 0.5584 0.1645 0.251 Uiso 1 1 calc R . .
H3S2 H 0.2209 0.5519 0.1498 0.251 Uiso 1 1 calc R . .
H3S3 H 0.2994 0.5107 0.1716 0.251 Uiso 1 1 calc R . .
C2S C 0.217(3) 0.5686(8) 0.1982(5) 0.138(7) Uiso 1 1 d . . .
H2S H 0.0954 0.5637 0.1963 0.165 Uiso 1 1 calc R . .
O2S O 0.4094(17) 0.5726(5) 0.0246(3) 0.131(4) Uiso 1 1 d . . .
H2S1 H 0.4965 0.5569 0.0222 0.158 Uiso 1 1 calc R . .
C4S C 0.415(3) 0.5712(9) 0.0823(6) 0.194(10) Uiso 1 1 d . . .
H4S1 H 0.4923 0.5443 0.0809 0.233 Uiso 1 1 calc R . .
H4S2 H 0.3056 0.5594 0.0881 0.233 Uiso 1 1 calc R . .
H4S3 H 0.4538 0.5936 0.0988 0.233 Uiso 1 1 calc R . .
C5S C 0.408(3) 0.5933(9) 0.0545(6) 0.170(9) Uiso 1 1 d . . .
H5S H 0.2884 0.6018 0.0551 0.204 Uiso 1 1 calc R . .
C6S C 0.471(4) 0.6396(11) 0.0555(7) 0.244(14) Uiso 1 1 d . . .
H6S1 H 0.5638 0.6423 0.0406 0.292 Uiso 1 1 calc R . .
H6S2 H 0.5087 0.6467 0.0773 0.292 Uiso 1 1 calc R . .
H6S3 H 0.3845 0.6622 0.0494 0.292 Uiso 1 1 calc R . .
O1W O 0.390(6) 0.4281(17) 0.2423(10) 0.165(14) Uiso 0.40 1 d P A 1
O2W O 0.663(5) 0.8935(13) 0.2913(9) 0.159(14) Uiso 0.40 1 d P B 2
O3W O 0.481(5) 0.3908(15) 0.2475(10) 0.170(14) Uiso 0.40 1 d P C 3
O4W O 0.443(4) 0.4604(11) 0.2267(7) 0.122(10) Uiso 0.40 1 d P D 4
O5W O 0.250(6) 0.4187(16) 0.2342(11) 0.190(17) Uiso 0.40 1 d P E 4

loop_
_atom_site_aniso_label
_atom_site_aniso_U_11
_atom_site_aniso_U_22
_atom_site_aniso_U_33
_atom_site_aniso_U_23
_atom_site_aniso_U_13
_atom_site_aniso_U_12
S1A 0.087(3) 0.062(2) 0.053(2) 0.0214(17) 0.002(2) 0.021(2)
S2A 0.082(3) 0.080(3) 0.0444(19) 0.0077(18) 0.0086(19) 0.029(2)
O1A 0.038(5) 0.047(5) 0.041(4) 0.018(4) -0.003(4) 0.010(4)
O2A 0.028(5) 0.082(6) 0.062(5) -0.003(5) 0.006(4) -0.001(5)
O3A 0.043(5) 0.049(5) 0.046(5) 0.012(4) 0.000(4) 0.013(4)
N1A 0.033(6) 0.040(6) 0.038(6) 0.003(4) 0.007(4) 0.015(5)
N2A 0.030(6) 0.050(6) 0.032(5) 0.003(5) -0.002(5) -0.003(5)
C1A 0.049(8) 0.059(8) 0.036(7) 0.000(6) -0.002(6) 0.002(7)
C2A 0.072(10) 0.051(9) 0.052(8) -0.014(7) -0.002(8) -0.004(8)
C3A 0.033(8) 0.063(9) 0.078(10) -0.013(8) 0.031(7) 0.004(7)
C4A 0.041(8) 0.058(8) 0.044(7) 0.010(6) -0.008(6) -0.004(7)
C5A 0.033(7) 0.033(7) 0.033(6) -0.003(5) 0.000(6) -0.007(6)
C6A 0.029(7) 0.046(7) 0.041(7) 0.005(6) -0.011(6) 0.002(6)
C7A 0.036(7) 0.041(7) 0.040(7) 0.002(5) -0.010(6) 0.009(6)
C8A 0.042(8) 0.035(7) 0.041(7) 0.002(5) -0.006(6) -0.003(6)
C9A 0.041(7) 0.046(7) 0.034(6) 0.013(6) -0.007(5) 0.008(6)
C10A 0.020(6) 0.051(8) 0.047(7) 0.001(6) -0.008(5) -0.013(6)
C11A 0.047(7) 0.025(6) 0.049(7) 0.003(6) 0.005(6) -0.007(6)
C12A 0.014(6) 0.037(7) 0.044(7) 0.013(5) -0.012(5) 0.004(5)
C13A 0.041(8) 0.054(8) 0.056(7) 0.001(6) -0.019(7) -0.012(7)
C14A 0.031(7) 0.081(10) 0.063(9) 0.002(7) -0.012(7) 0.010(7)
C15A 0.041(9) 0.060(9) 0.044(8) 0.011(7) 0.002(7) 0.013(7)
C16A 0.042(8) 0.046(8) 0.063(8) 0.002(6) -0.022(7) 0.004(6)
C17A 0.048(8) 0.052(8) 0.038(7) 0.002(6) -0.007(6) -0.007(7)
C18A 0.058(8) 0.042(7) 0.053(8) 0.003(6) -0.012(7) -0.015(7)
C19A 0.040(8) 0.065(9) 0.061(8) 0.016(7) -0.004(7) 0.003(7)
C20A 0.049(8) 0.036(7) 0.075(9) 0.003(7) -0.004(7) 0.017(6)
C21A 0.042(8) 0.053(8) 0.049(8) 0.023(7) 0.010(7) 0.001(7)
C22A 0.076(12) 0.090(12) 0.103(12) 0.012(10) -0.001(10) 0.052(10)
C23A 0.18(3) 0.15(2) 0.077(14) 0.013(13) 0.028(15) 0.068(19)
C24A 0.060(12) 0.130(17) 0.105(15) 0.079(12) 0.060(11) 0.078(12)
C25A 0.042(10) 0.134(15) 0.076(10) 0.048(10) 0.010(8) -0.020(10)
C26A 0.046(9) 0.071(10) 0.096(11) 0.030(9) 0.012(8) 0.035(8)
C27A 0.046(8) 0.043(7) 0.056(8) 0.025(6) -0.002(6) 0.010(6)
C28A 0.080(10) 0.094(10) 0.037(7) 0.011(7) 0.000(7) 0.006(9)
S1B 0.085(3) 0.053(2) 0.112(3) 0.024(2) -0.019(3) 0.009(2)
S2B 0.121(4) 0.047(2) 0.099(3) -0.014(2) -0.020(3) -0.013(2)
O1B 0.041(5) 0.038(5) 0.057(5) -0.012(4) 0.005(4) 0.001(4)
O2B 0.042(6) 0.100(8) 0.114(8) 0.051(6) -0.010(6) 0.019(6)
O3B 0.051(5) 0.042(5) 0.066(5) -0.002(4) -0.010(4) -0.002(4)
N1B 0.040(6) 0.039(6) 0.044(6) -0.011(5) 0.001(5) -0.003(5)
N2B 0.024(5) 0.052(6) 0.045(6) 0.006(5) 0.002(5) -0.005(5)
C1B 0.060(9) 0.039(8) 0.057(8) 0.016(6) 0.005(7) -0.008(7)
C2B 0.046(8) 0.042(8) 0.065(9) 0.009(6) 0.000(7) 0.029(7)
C3B 0.051(9) 0.041(8) 0.060(8) 0.006(6) -0.009(7) 0.024(7)
C4B 0.030(7) 0.082(11) 0.037(7) 0.022(7) -0.010(6) 0.009(7)
C5B 0.024(7) 0.050(8) 0.030(6) -0.002(6) 0.007(5) -0.024(6)
C6B 0.045(8) 0.055(9) 0.028(6) 0.016(6) 0.019(6) 0.007(7)
C7B 0.032(7) 0.034(7) 0.044(7) 0.011(5) 0.015(6) 0.014(6)
C8B 0.020(6) 0.031(6) 0.046(7) 0.008(5) 0.007(5) 0.009(5)
C9B 0.026(6) 0.027(6) 0.044(7) 0.002(5) -0.001(5) -0.007(5)
C10B 0.045(8) 0.031(7) 0.063(8) 0.005(6) -0.007(7) -0.003(6)
C11B 0.035(7) 0.051(8) 0.038(7) 0.008(6) 0.004(6) -0.019(6)
C12B 0.032(7) 0.037(7) 0.044(7) 0.007(6) 0.000(6) 0.000(6)
C13B 0.035(7) 0.046(7) 0.037(6) 0.010(6) 0.006(6) -0.007(6)
C14B 0.033(7) 0.041(7) 0.063(8) -0.013(6) -0.007(7) 0.003(6)
C15B 0.041(9) 0.053(9) 0.071(9) 0.033(7) -0.016(7) -0.009(7)
C16B 0.061(10) 0.096(11) 0.092(11) 0.063(9) -0.016(9) 0.003(9)
C17B 0.061(10) 0.093(11) 0.052(8) 0.011(8) -0.009(7) -0.014(9)
C18B 0.050(8) 0.058(8) 0.045(7) -0.001(6) 0.018(6) -0.002(7)
C19B 0.084(10) 0.061(9) 0.030(7) -0.001(6) -0.004(7) -0.012(8)
C20B 0.063(9) 0.073(9) 0.022(6) 0.003(6) -0.004(6) -0.004(8)
C21B 0.043(8) 0.054(8) 0.031(7) -0.004(6) -0.008(6) 0.003(7)
C22B 0.144(18) 0.181(19) 0.046(9) -0.004(10) -0.037(11) 0.073(16)
C23B 0.092(15) 0.18(2) 0.144(19) -0.011(16) -0.089(14) -0.061(15)
C24B 0.133(18) 0.078(13) 0.126(16) -0.013(12) 0.006(16) -0.006(12)
C25B 0.049(10) 0.129(14) 0.050(9) -0.020(9) -0.006(7) -0.011(10)
C26B 0.036(9) 0.075(10) 0.091(11) -0.016(8) -0.003(8) -0.001(8)
C27B 0.051(8) 0.034(7) 0.066(8) -0.003(6) -0.001(7) 0.011(6)
C28B 0.146(17) 0.040(9) 0.192(19) -0.022(10) -0.074(15) 0.004(10)
S1C 0.108(3) 0.056(2) 0.068(2) -0.0122(19) 0.003(2) -0.026(2)
S2C 0.113(4) 0.134(4) 0.047(2) -0.024(2) 0.024(2) -0.049(3)
O1C 0.034(5) 0.040(4) 0.039(4) 0.004(4) 0.001(4) 0.004(4)
O2C 0.046(6) 0.054(6) 0.106(7) -0.009(5) 0.004(6) -0.007(5)
O3C 0.060(5) 0.044(5) 0.036(4) 0.001(4) 0.008(4) -0.001(4)
N1C 0.043(6) 0.033(5) 0.026(5) 0.002(4) 0.002(4) -0.011(5)
N2C 0.030(6) 0.010(5) 0.065(6) 0.001(4) 0.004(5) 0.007(4)
C1C 0.047(8) 0.040(7) 0.047(8) -0.006(6) -0.011(6) 0.001(7)
C2C 0.080(10) 0.042(8) 0.051(8) -0.007(6) -0.029(8) -0.005(8)
C3C 0.025(7) 0.041(7) 0.072(9) 0.010(7) 0.012(7) -0.003(6)
C4C 0.030(7) 0.043(7) 0.042(7) 0.011(6) 0.004(6) -0.012(6)
C5C 0.020(7) 0.027(6) 0.065(8) 0.014(6) 0.009(6) 0.016(6)
C6C 0.026(7) 0.019(6) 0.053(7) 0.016(5) -0.007(6) -0.003(5)
C7C 0.031(7) 0.038(7) 0.034(6) -0.003(5) 0.001(5) 0.009(6)
C8C 0.024(6) 0.034(7) 0.035(6) 0.009(5) 0.001(5) 0.000(5)
C9C 0.036(7) 0.040(7) 0.033(7) 0.003(5) 0.006(5) -0.001(6)
C10C 0.044(8) 0.029(7) 0.056(7) -0.002(6) 0.015(6) -0.007(6)
C11C 0.030(6) 0.033(7) 0.042(7) 0.001(5) 0.013(5) 0.012(6)
C12C 0.023(6) 0.054(7) 0.026(6) 0.006(5) 0.005(5) 0.012(6)
C13C 0.029(7) 0.048(8) 0.045(7) -0.001(6) -0.002(5) 0.005(6)
C14C 0.035(7) 0.044(7) 0.058(8) -0.003(6) 0.001(6) -0.009(6)
C15C 0.045(8) 0.027(7) 0.054(7) 0.008(6) 0.004(7) 0.021(7)
C16C 0.068(9) 0.045(8) 0.048(8) 0.005(6) 0.012(7) -0.023(8)
C17C 0.042(8) 0.025(7) 0.060(8) -0.002(6) 0.036(7) 0.006(6)
C18C 0.038(7) 0.050(7) 0.029(6) 0.006(5) -0.003(6) 0.028(6)
C19C 0.064(9) 0.046(8) 0.045(7) 0.008(6) -0.005(7) 0.009(7)
C20C 0.036(7) 0.050(7) 0.040(7) 0.004(6) -0.004(6) 0.006(6)
C21C 0.037(7) 0.053(8) 0.038(7) 0.008(6) 0.004(6) -0.004(7)
C22C 0.042(8) 0.058(9) 0.080(9) 0.027(7) 0.020(7) -0.003(7)
C23C 0.086(14) 0.087(13) 0.116(14) 0.043(11) 0.014(11) -0.011(11)
C24C 0.048(9) 0.132(14) 0.040(8) 0.019(9) 0.009(7) 0.006(11)
C25C 0.065(10) 0.073(10) 0.075(10) 0.024(8) 0.003(8) 0.014(9)
C26C 0.041(8) 0.061(10) 0.072(9) -0.005(7) 0.026(7) -0.011(7)
C27C 0.052(8) 0.058(8) 0.035(7) -0.005(6) 0.012(6) 0.006(7)
C28C 0.156(17) 0.179(18) 0.068(10) -0.078(12) 0.025(11) -0.053(15)

loop_
_atom_type_symbol
_atom_type_description
_atom_type_scat_dispersion_real
_atom_type_scat_dispersion_imag
_atom_type_scat_source
C C 0.0033 0.0016 'International Tables Vol C Tables 4.2.6.8 and 6.1.1.4'
H H 0.0000 0.0000 'International Tables Vol C Tables 4.2.6.8 and 6.1.1.4'
N N 0.0061 0.0033 'International Tables Vol C Tables 4.2.6.8 and 6.1.1.4'
O O 0.0106 0.0060 'International Tables Vol C Tables 4.2.6.8 and 6.1.1.4'
S S 0.1246 0.1234 'International Tables Vol C Tables 4.2.6.8 and 6.1.1.4'

loop_
_geom_angle_atom_site_label_1
_geom_angle_atom_site_label_2
_geom_angle_atom_site_label_3
_geom_angle
_geom_angle_site_symmetry_1
_geom_angle_site_symmetry_3
_geom_angle_publ_flag
C27A S1A C28A 101.5(6) . . ?
C19A O1A C12A 111.3(7) . . ?
C27A O3A C9A 120.7(8) . . ?
C5A N1A C20A 120.2(9) . . ?
C5A N1A C8A 110.9(8) . . ?
C20A N1A C8A 117.7(9) . . ?
C15A N2A C14A 118.5(10) . . ?
C15A N2A C12A 127.6(10) . . ?
C14A N2A C12A 111.9(8) . . ?
C6A C1A C2A 119.7(12) . . ?
C3A C2A C1A 118.3(11) . . ?
C4A C3A C2A 124.2(11) . . ?
C3A C4A C5A 116.5(11) . . ?
N1A C5A C4A 126.5(10) . . ?
N1A C5A C6A 112.2(9) . . ?
C4A C5A C6A 121.3(10) . . ?
C1A C6A C5A 120.0(11) . . ?
C1A C6A C7A 132.3(10) . . ?
C5A C6A C7A 107.5(9) . . ?
C6A C7A C12A 114.8(9) . . ?
C6A C7A C8A 104.7(8) . . ?
C12A C7A C8A 113.9(8) . . ?
C6A C7A C13A 111.0(8) . . ?
C12A C7A C13A 100.8(8) . . ?
C8A C7A C13A 111.9(9) . . ?
N1A C8A C9A 111.9(9) . . ?
N1A C8A C7A 104.0(8) . . ?
C9A C8A C7A 108.6(8) . . ?
C10A C9A O3A 111.5(8) . . ?
C10A C9A C8A 113.5(9) . . ?
O3A C9A C8A 102.8(8) . . ?
C11A C10A C9A 112.6(8) . . ?
C10A C11A C17A 113.3(9) . . ?
C10A C11A C18A 113.6(9) . . ?
C17A C11A C18A 109.0(9) . . ?
C10A C11A C12A 111.4(8) . . ?
C17A C11A C12A 109.0(9) . . ?
C18A C11A C12A 99.7(8) . . ?
O1A C12A N2A 106.5(7) . . ?
O1A C12A C11A 105.5(8) . . ?
N2A C12A C11A 113.2(9) . . ?
O1A C12A C7A 110.7(8) . . ?
N2A C12A C7A 102.3(8) . . ?
C11A C12A C7A 118.2(8) . . ?
C14A C13A C7A 104.6(9) . . ?
N2A C14A C13A 104.0(8) . . ?
O2A C15A N2A 120.5(12) . . ?
O2A C15A C16A 121.5(11) . . ?
N2A C15A C16A 118.0(11) . . ?
C15A C16A C17A 114.1(10) . . ?
C16A C17A C11A 112.8(9) . . ?
C11A C18A C19A 103.2(9) . . ?
O1A C19A C18A 104.6(9) . . ?
N1A C20A C21A 114.2(10) . . ?
C22A C21A C26A 115.8(13) . . ?
C22A C21A C20A 123.3(14) . . ?
C26A C21A C20A 120.9(12) . . ?
C21A C22A C23A 126.0(18) . . ?
C24A C23A C22A 115(2) . . ?
C23A C24A C25A 124.5(19) . . ?
C26A C25A C24A 118.0(16) . . ?
C25A C26A C21A 120.3(14) . . ?
O3A C27A S2A 126.3(8) . . ?
O3A C27A S1A 105.9(8) . . ?
S2A C27A S1A 127.7(7) . . ?
C27B S2B C28B 102.5(6) . . ?
C12B O1B C19B 108.0(8) . . ?
C27B O3B C9B 120.1(8) . . ?
C5B N1B C20B 117.7(9) . . ?
C5B N1B C8B 108.8(8) . . ?
C20B N1B C8B 117.7(9) . . ?
C15B N2B C14B 118.7(9) . . ?
C15B N2B C12B 129.2(9) . . ?
C14B N2B C12B 110.7(8) . . ?
C2B C1B C6B 119.3(12) . . ?
C1B C2B C3B 121.4(11) . . ?
C4B C3B C2B 118.9(11) . . ?
C3B C4B C5B 121.2(12) . . ?
C4B C5B C6B 118.6(11) . . ?
C4B C5B N1B 129.8(10) . . ?
C6B C5B N1B 111.6(10) . . ?
C5B C6B C1B 120.5(11) . . ?
C5B C6B C7B 110.3(10) . . ?
C1B C6B C7B 129.2(11) . . ?
C6B C7B C13B 113.0(8) . . ?
C6B C7B C8B 101.3(9) . . ?
C13B C7B C8B 114.3(8) . . ?
C6B C7B C12B 115.4(8) . . ?
C13B C7B C12B 101.4(8) . . ?
C8B C7B C12B 112.0(8) . . ?
C9B C8B N1B 112.4(8) . . ?
C9B C8B C7B 112.3(8) . . ?
N1B C8B C7B 107.4(8) . . ?
C8B C9B O3B 108.1(8) . . ?
C8B C9B C10B 111.4(8) . . ?
O3B C9B C10B 109.6(8) . . ?
C9B C10B C11B 110.7(9) . . ?
C12B C11B C17B 109.0(9) . . ?
C12B C11B C10B 114.5(9) . . ?
C17B C11B C10B 110.8(10) . . ?
C12B C11B C18B 101.4(9) . . ?
C17B C11B C18B 109.6(9) . . ?
C10B C11B C18B 111.2(9) . . ?
O1B C12B N2B 105.0(8) . . ?
O1B C12B C11B 107.8(9) . . ?
N2B C12B C11B 114.1(8) . . ?
O1B C12B C7B 109.7(8) . . ?
N2B C12B C7B 101.2(8) . . ?
C11B C12B C7B 118.2(9) . . ?
C14B C13B C7B 104.0(8) . . ?
C13B C14B N2B 107.2(9) . . ?
O2B C15B N2B 122.0(12) . . ?
O2B C15B C16B 122.3(11) . . ?
N2B C15B C16B 115.3(11) . . ?
C17B C16B C15B 115.7(11) . . ?
C16B C17B C11B 114.5(11) . . ?
C19B C18B C11B 101.4(9) . . ?
O1B C19B C18B 105.8(9) . . ?
N1B C20B C21B 113.8(9) . . ?
C26B C21B C22B 114.5(14) . . ?
C26B C21B C20B 121.6(10) . . ?
C22B C21B C20B 123.5(13) . . ?
C21B C22B C23B 119.6(16) . . ?
C24B C23B C22B 118.8(17) . . ?
C25B C24B C23B 119.9(19) . . ?
C24B C25B C26B 121.6(16) . . ?
C21B C26B C25B 124.5(14) . . ?
O3B C27B S1B 127.9(9) . . ?
O3B C27B S2B 105.5(8) . . ?
S1B C27B S2B 126.6(7) . . ?
C27C S2C C28C 101.8(7) . . ?
C19C O1C C12C 109.1(8) . . ?
C27C O3C C9C 119.1(8) . . ?
C5C N1C C20C 116.5(8) . . ?
C5C N1C C8C 107.9(8) . . ?
C20C N1C C8C 118.1(8) . . ?
C15C N2C C12C 125.9(9) . . ?
C15C N2C C14C 119.3(9) . . ?
C12C N2C C14C 113.7(8) . . ?
C6C C1C C2C 118.2(11) . . ?
C3C C2C C1C 120.6(11) . . ?
C4C C3C C2C 121.9(11) . . ?
C3C C4C C5C 119.3(10) . . ?
N1C C5C C4C 127.2(10) . . ?
N1C C5C C6C 114.2(10) . . ?
C4C C5C C6C 118.6(10) . . ?
C1C C6C C5C 121.3(10) . . ?
C1C C6C C7C 130.8(10) . . ?
C5C C6C C7C 107.4(9) . . ?
C6C C7C C13C 112.7(8) . . ?
C6C C7C C8C 103.3(8) . . ?
C13C C7C C8C 112.9(8) . . ?
C6C C7C C12C 115.1(8) . . ?
C13C C7C C12C 100.7(8) . . ?
C8C C7C C12C 112.6(8) . . ?
N1C C8C C9C 110.8(8) . . ?
N1C C8C C7C 106.0(8) . . ?
C9C C8C C7C 110.8(8) . . ?
O3C C9C C8C 106.4(8) . . ?
O3C C9C C10C 109.6(8) . . ?
C8C C9C C10C 112.4(9) . . ?
C9C C10C C11C 111.7(8) . . ?
C12C C11C C17C 108.5(8) . . ?
C12C C11C C10C 112.1(8) . . ?
C17C C11C C10C 111.9(8) . . ?
C12C C11C C18C 100.8(8) . . ?
C17C C11C C18C 108.9(9) . . ?
C10C C11C C18C 114.0(8) . . ?
N2C C12C O1C 106.9(7) . . ?
N2C C12C C11C 115.7(9) . . ?
O1C C12C C11C 105.7(8) . . ?
N2C C12C C7C 101.4(8) . . ?
O1C C12C C7C 108.6(8) . . ?
C11C C12C C7C 118.1(8) . . ?
C14C C13C C7C 106.6(9) . . ?
N2C C14C C13C 103.7(8) . . ?
O2C C15C N2C 120.0(10) . . ?
O2C C15C C16C 122.3(11) . . ?
N2C C15C C16C 117.7(11) . . ?
C15C C16C C17C 116.3(10) . . ?
C16C C17C C11C 111.0(9) . . ?
C19C C18C C11C 100.8(8) . . ?
O1C C19C C18C 108.7(8) . . ?
N1C C20C C21C 113.2(9) . . ?
C26C C21C C22C 120.5(11) . . ?
C26C C21C C20C 123.4(11) . . ?
C22C C21C C20C 116.0(11) . . ?
C23C C22C C21C 117.8(13) . . ?
C24C C23C C22C 121.1(14) . . ?
C23C C24C C25C 120.4(14) . . ?
C24C C25C C26C 119.8(13) . . ?
C21C C26C C25C 120.2(12) . . ?
O3C C27C S1C 128.9(8) . . ?
O3C C27C S2C 104.2(8) . . ?
S1C C27C S2C 126.9(7) . . ?
C1S C2S O1S 122(2) . . ?
C1S C2S C3S 110(2) . . ?
O1S C2S C3S 107.2(18) . . ?
O2S C5S C4S 127(3) . . ?
O2S C5S C6S 115(3) . . ?
C4S C5S C6S 113(3) . . ?

loop_
_geom_bond_atom_site_label_1
_geom_bond_atom_site_label_2
_geom_bond_distance
_geom_bond_site_symmetry_2
_geom_bond_publ_flag
S1A C27A 1.731(10) . ?
S1A C28A 1.816(11) . ?
S2A C27A 1.630(12) . ?
O1A C19A 1.419(13) . ?
O1A C12A 1.441(11) . ?
O2A C15A 1.215(13) . ?
O3A C27A 1.355(12) . ?
O3A C9A 1.492(11) . ?
N1A C5A 1.373(12) . ?
N1A C20A 1.450(12) . ?
N1A C8A 1.463(13) . ?
N2A C15A 1.334(13) . ?
N2A C14A 1.462(13) . ?
N2A C12A 1.481(13) . ?
C1A C6A 1.362(14) . ?
C1A C2A 1.407(16) . ?
C2A C3A 1.362(16) . ?
C3A C4A 1.379(15) . ?
C4A C5A 1.382(14) . ?
C5A C6A 1.408(14) . ?
C6A C7A 1.507(14) . ?
C7A C12A 1.538(14) . ?
C7A C8A 1.569(14) . ?
C7A C13A 1.571(14) . ?
C8A C9A 1.542(13) . ?
C9A C10A 1.479(13) . ?
C10A C11A 1.500(14) . ?
C11A C17A 1.507(14) . ?
C11A C18A 1.532(15) . ?
C11A C12A 1.536(14) . ?
C13A C14A 1.546(15) . ?
C15A C16A 1.484(15) . ?
C16A C17A 1.519(15) . ?
C18A C19A 1.551(14) . ?
C20A C21A 1.498(15) . ?
C21A C22A 1.364(17) . ?
C21A C26A 1.408(17) . ?
C22A C23A 1.41(2) . ?
C23A C24A 1.31(2) . ?
C24A C25A 1.40(2) . ?
C25A C26A 1.407(17) . ?
S1B C27B 1.626(12) . ?
S2B C27B 1.741(12) . ?
S2B C28B 1.810(14) . ?
O1B C12B 1.418(12) . ?
O1B C19B 1.480(14) . ?
O2B C15B 1.218(14) . ?
O3B C27B 1.342(12) . ?
O3B C9B 1.443(11) . ?
N1B C5B 1.403(13) . ?
N1B C20B 1.440(12) . ?
N1B C8B 1.468(12) . ?
N2B C15B 1.353(14) . ?
N2B C14B 1.466(13) . ?
N2B C12B 1.474(13) . ?
C1B C2B 1.388(15) . ?
C1B C6B 1.377(15) . ?
C2B C3B 1.366(15) . ?
C3B C4B 1.388(15) . ?
C4B C5B 1.385(14) . ?
C5B C6B 1.396(14) . ?
C6B C7B 1.533(14) . ?
C7B C13B 1.555(13) . ?
C7B C8B 1.568(14) . ?
C7B C12B 1.567(14) . ?
C8B C9B 1.492(13) . ?
C9B C10B 1.525(14) . ?
C10B C11B 1.549(14) . ?
C11B C12B 1.478(14) . ?
C11B C17B 1.551(15) . ?
C11B C18B 1.557(15) . ?
C13B C14B 1.456(14) . ?
C15B C16B 1.509(16) . ?
C16B C17B 1.495(17) . ?
C18B C19B 1.555(15) . ?
C20B C21B 1.528(15) . ?
C21B C26B 1.352(16) . ?
C21B C22B 1.387(17) . ?
C22B C23B 1.51(2) . ?
C23B C24B 1.32(2) . ?
C24B C25B 1.30(2) . ?
C25B C26B 1.389(17) . ?
S1C C27C 1.612(12) . ?
S2C C27C 1.756(11) . ?
S2C C28C 1.797(14) . ?
O1C C19C 1.386(12) . ?
O1C C12C 1.459(11) . ?
O2C C15C 1.241(13) . ?
O3C C27C 1.342(12) . ?
O3C C9C 1.465(11) . ?
N1C C5C 1.367(13) . ?
N1C C20C 1.465(12) . ?
N1C C8C 1.488(12) . ?
N2C C15C 1.350(13) . ?
N2C C12C 1.453(12) . ?
N2C C14C 1.445(12) . ?
C1C C6C 1.384(14) . ?
C1C C2C 1.408(15) . ?
C2C C3C 1.378(15) . ?
C3C C4C 1.367(14) . ?
C4C C5C 1.414(14) . ?
C5C C6C 1.419(14) . ?
C6C C7C 1.516(14) . ?
C7C C13C 1.536(14) . ?
C7C C8C 1.570(13) . ?
C7C C12C 1.582(14) . ?
C8C C9C 1.517(13) . ?
C9C C10C 1.509(14) . ?
C10C C11C 1.565(13) . ?
C11C C12C 1.503(13) . ?
C11C C17C 1.534(13) . ?
C11C C18C 1.555(14) . ?
C13C C14C 1.526(14) . ?
C15C C16C 1.456(14) . ?
C16C C17C 1.505(15) . ?
C18C C19C 1.526(14) . ?
C20C C21C 1.496(15) . ?
C21C C26C 1.347(15) . ?
C21C C22C 1.410(15) . ?
C22C C23C 1.398(19) . ?
C23C C24C 1.349(19) . ?
C24C C25C 1.371(17) . ?
C25C C26C 1.397(17) . ?
C1S C2S 1.29(2) . ?
O1S C2S 1.373(19) . ?
C3S C2S 1.50(3) . ?
O2S C5S 1.35(2) . ?
C4S C5S 1.29(3) . ?
C5S C6S 1.36(3) . ?

loop_
_geom_torsion_atom_site_label_1
_geom_torsion_atom_site_label_2
_geom_torsion_atom_site_label_3
_geom_torsion_atom_site_label_4
_geom_torsion
_geom_torsion_site_symmetry_1
_geom_torsion_site_symmetry_2
_geom_torsion_site_symmetry_3
_geom_torsion_site_symmetry_4
_geom_torsion_publ_flag
C6A C1A C2A C3A -3.7(17) . . . . ?
C1A C2A C3A C4A 4.0(18) . . . . ?
C2A C3A C4A C5A -2.7(17) . . . . ?
C20A N1A C5A C4A 30.0(15) . . . . ?
C8A N1A C5A C4A 173.0(10) . . . . ?
C20A N1A C5A C6A -150.6(9) . . . . ?
C8A N1A C5A C6A -7.7(12) . . . . ?
C3A C4A C5A N1A -179.6(10) . . . . ?
C3A C4A C5A C6A 1.1(15) . . . . ?
C2A C1A C6A C5A 2.4(16) . . . . ?
C2A C1A C6A C7A 176.0(11) . . . . ?
N1A C5A C6A C1A 179.6(10) . . . . ?
C4A C5A C6A C1A -1.1(16) . . . . ?
N1A C5A C6A C7A 4.5(12) . . . . ?
C4A C5A C6A C7A -176.2(9) . . . . ?
C1A C6A C7A C12A 60.4(15) . . . . ?
C5A C6A C7A C12A -125.4(9) . . . . ?
C1A C6A C7A C8A -174.0(11) . . . . ?
C5A C6A C7A C8A 0.2(11) . . . . ?
C1A C6A C7A C13A -53.1(16) . . . . ?
C5A C6A C7A C13A 121.2(10) . . . . ?
C5A N1A C8A C9A 124.3(9) . . . . ?
C20A N1A C8A C9A -91.7(11) . . . . ?
C5A N1A C8A C7A 7.3(10) . . . . ?
C20A N1A C8A C7A 151.2(9) . . . . ?
C6A C7A C8A N1A -4.3(10) . . . . ?
C12A C7A C8A N1A 121.8(9) . . . . ?
C13A C7A C8A N1A -124.7(9) . . . . ?
C6A C7A C8A C9A -123.6(9) . . . . ?
C12A C7A C8A C9A 2.5(13) . . . . ?
C13A C7A C8A C9A 116.0(10) . . . . ?
C27A O3A C9A C10A -82.0(12) . . . . ?
C27A O3A C9A C8A 156.1(9) . . . . ?
N1A C8A C9A C10A -63.2(11) . . . . ?
C7A C8A C9A C10A 51.0(12) . . . . ?
N1A C8A C9A O3A 57.4(10) . . . . ?
C7A C8A C9A O3A 171.6(8) . . . . ?
O3A C9A C10A C11A 177.6(8) . . . . ?
C8A C9A C10A C11A -66.9(12) . . . . ?
C9A C10A C11A C17A -100.9(11) . . . . ?
C9A C10A C11A C18A 134.1(10) . . . . ?
C9A C10A C11A C12A 22.5(13) . . . . ?
C19A O1A C12A N2A -139.1(9) . . . . ?
C19A O1A C12A C11A -18.5(11) . . . . ?
C19A O1A C12A C7A 110.5(9) . . . . ?
C15A N2A C12A O1A 109.3(11) . . . . ?
C14A N2A C12A O1A -87.0(10) . . . . ?
C15A N2A C12A C11A -6.2(14) . . . . ?
C14A N2A C12A C11A 157.5(9) . . . . ?
C15A N2A C12A C7A -134.5(10) . . . . ?
C14A N2A C12A C7A 29.2(10) . . . . ?
C10A C11A C12A O1A 155.3(8) . . . . ?
C17A C11A C12A O1A -78.9(10) . . . . ?
C18A C11A C12A O1A 35.1(10) . . . . ?
C10A C11A C12A N2A -88.6(10) . . . . ?
C17A C11A C12A N2A 37.1(11) . . . . ?
C18A C11A C12A N2A 151.2(8) . . . . ?
C10A C11A C12A C7A 31.0(13) . . . . ?
C17A C11A C12A C7A 156.7(9) . . . . ?
C18A C11A C12A C7A -89.2(10) . . . . ?
C6A C7A C12A O1A -45.1(11) . . . . ?
C8A C7A C12A O1A -165.8(8) . . . . ?
C13A C7A C12A O1A 74.2(9) . . . . ?
C6A C7A C12A N2A -158.3(8) . . . . ?
C8A C7A C12A N2A 81.0(10) . . . . ?
C13A C7A C12A N2A -39.0(9) . . . . ?
C6A C7A C12A C11A 76.6(11) . . . . ?
C8A C7A C12A C11A -44.0(13) . . . . ?
C13A C7A C12A C11A -164.1(9) . . . . ?
C6A C7A C13A C14A 158.5(9) . . . . ?
C12A C7A C13A C14A 36.6(10) . . . . ?
C8A C7A C13A C14A -84.8(11) . . . . ?
C15A N2A C14A C13A 159.6(9) . . . . ?
C12A N2A C14A C13A -5.7(11) . . . . ?
C7A C13A C14A N2A -19.7(11) . . . . ?
C14A N2A C15A O2A 10.6(16) . . . . ?
C12A N2A C15A O2A 173.3(10) . . . . ?
C14A N2A C15A C16A -168.7(10) . . . . ?
C12A N2A C15A C16A -6.0(16) . . . . ?
O2A C15A C16A C17A 166.1(11) . . . . ?
N2A C15A C16A C17A -14.6(14) . . . . ?
C15A C16A C17A C11A 47.6(13) . . . . ?
C10A C11A C17A C16A 66.6(12) . . . . ?
C18A C11A C17A C16A -165.9(9) . . . . ?
C12A C11A C17A C16A -58.1(11) . . . . ?
C10A C11A C18A C19A -156.9(9) . . . . ?
C17A C11A C18A C19A 75.8(11) . . . . ?
C12A C11A C18A C19A -38.3(10) . . . . ?
C12A O1A C19A C18A -6.6(11) . . . . ?
C11A C18A C19A O1A 28.9(11) . . . . ?
C5A N1A C20A C21A -79.1(13) . . . . ?
C8A N1A C20A C21A 140.4(10) . . . . ?
N1A C20A C21A C22A 134.9(12) . . . . ?
N1A C20A C21A C26A -47.6(15) . . . . ?
C26A C21A C22A C23A 0(2) . . . . ?
C20A C21A C22A C23A 177.5(15) . . . . ?
C21A C22A C23A C24A 0(3) . . . . ?
C22A C23A C24A C25A 1(3) . . . . ?
C23A C24A C25A C26A -2(2) . . . . ?
C24A C25A C26A C21A 2.2(18) . . . . ?
C22A C21A C26A C25A -1.1(18) . . . . ?
C20A C21A C26A C25A -178.8(10) . . . . ?
C9A O3A C27A S2A -3.7(15) . . . . ?
C9A O3A C27A S1A 179.1(7) . . . . ?
C28A S1A C27A O3A -176.6(8) . . . . ?
C28A S1A C27A S2A 6.2(10) . . . . ?
C6B C1B C2B C3B 1.1(17) . . . . ?
C1B C2B C3B C4B -2.4(18) . . . . ?
C2B C3B C4B C5B 2.5(17) . . . . ?
C3B C4B C5B C6B -1.2(15) . . . . ?
C3B C4B C5B N1B 177.1(10) . . . . ?
C20B N1B C5B C4B 36.8(15) . . . . ?
C8B N1B C5B C4B 174.0(10) . . . . ?
C20B N1B C5B C6B -144.7(9) . . . . ?
C8B N1B C5B C6B -7.5(11) . . . . ?
C4B C5B C6B C1B -0.2(15) . . . . ?
N1B C5B C6B C1B -178.8(9) . . . . ?
C4B C5B C6B C7B -178.1(8) . . . . ?
N1B C5B C6B C7B 3.2(11) . . . . ?
C2B C1B C6B C5B 0.3(16) . . . . ?
C2B C1B C6B C7B 177.8(10) . . . . ?
C5B C6B C7B C13B 124.8(9) . . . . ?
C1B C6B C7B C13B -53.0(14) . . . . ?
C5B C6B C7B C8B 2.0(10) . . . . ?
C1B C6B C7B C8B -175.7(10) . . . . ?
C5B C6B C7B C12B -119.2(10) . . . . ?
C1B C6B C7B C12B 63.1(14) . . . . ?
C5B N1B C8B C9B 132.6(9) . . . . ?
C20B N1B C8B C9B -90.2(11) . . . . ?
C5B N1B C8B C7B 8.6(10) . . . . ?
C20B N1B C8B C7B 145.8(9) . . . . ?
C6B C7B C8B C9B -130.3(8) . . . . ?
C13B C7B C8B C9B 107.9(10) . . . . ?
C12B C7B C8B C9B -6.8(12) . . . . ?
C6B C7B C8B N1B -6.3(9) . . . . ?
C13B C7B C8B N1B -128.1(8) . . . . ?
C12B C7B C8B N1B 117.2(9) . . . . ?
N1B C8B C9B O3B 55.9(11) . . . . ?
C7B C8B C9B O3B 177.1(8) . . . . ?
N1B C8B C9B C10B -64.6(11) . . . . ?
C7B C8B C9B C10B 56.6(11) . . . . ?
C27B O3B C9B C8B 157.3(9) . . . . ?
C27B O3B C9B C10B -81.1(11) . . . . ?
C8B C9B C10B C11B -62.5(11) . . . . ?
O3B C9B C10B C11B 177.9(8) . . . . ?
C9B C10B C11B C12B 15.9(13) . . . . ?
C9B C10B C11B C17B -107.8(10) . . . . ?
C9B C10B C11B C18B 130.1(9) . . . . ?
C19B O1B C12B N2B -147.2(8) . . . . ?
C19B O1B C12B C11B -25.2(10) . . . . ?
C19B O1B C12B C7B 104.7(9) . . . . ?
C15B N2B C12B O1B 102.8(12) . . . . ?
C14B N2B C12B O1B -91.3(9) . . . . ?
C15B N2B C12B C11B -15.0(16) . . . . ?
C14B N2B C12B C11B 150.9(9) . . . . ?
C15B N2B C12B C7B -143.1(11) . . . . ?
C14B N2B C12B C7B 22.8(10) . . . . ?
C17B C11B C12B O1B -76.6(11) . . . . ?
C10B C11B C12B O1B 158.8(9) . . . . ?
C18B C11B C12B O1B 38.9(10) . . . . ?
C17B C11B C12B N2B 39.7(13) . . . . ?
C10B C11B C12B N2B -85.0(12) . . . . ?
C18B C11B C12B N2B 155.2(9) . . . . ?
C17B C11B C12B C7B 158.5(10) . . . . ?
C10B C11B C12B C7B 33.8(13) . . . . ?
C18B C11B C12B C7B -86.0(11) . . . . ?
C6B C7B C12B O1B -47.9(12) . . . . ?
C13B C7B C12B O1B 74.5(10) . . . . ?
C8B C7B C12B O1B -163.1(8) . . . . ?
C6B C7B C12B N2B -158.5(9) . . . . ?
C13B C7B C12B N2B -36.1(9) . . . . ?
C8B C7B C12B N2B 86.3(9) . . . . ?
C6B C7B C12B C11B 76.1(13) . . . . ?
C13B C7B C12B C11B -161.5(9) . . . . ?
C8B C7B C12B C11B -39.1(13) . . . . ?
C6B C7B C13B C14B 161.8(9) . . . . ?
C8B C7B C13B C14B -83.0(10) . . . . ?
C12B C7B C13B C14B 37.7(10) . . . . ?
C7B C13B C14B N2B -24.5(11) . . . . ?
C15B N2B C14B C13B 168.4(10) . . . . ?
C12B N2B C14B C13B 0.8(12) . . . . ?
C14B N2B C15B O2B 8.7(18) . . . . ?
C12B N2B C15B O2B 173.7(12) . . . . ?
C14B N2B C15B C16B -164.6(11) . . . . ?
C12B N2B C15B C16B 0.4(18) . . . . ?
O2B C15B C16B C17B 172.4(13) . . . . ?
N2B C15B C16B C17B -14.3(18) . . . . ?
C15B C16B C17B C11B 42.2(17) . . . . ?
C12B C11B C17B C16B -54.8(14) . . . . ?
C10B C11B C17B C16B 72.0(13) . . . . ?
C18B C11B C17B C16B -164.9(11) . . . . ?
C12B C11B C18B C19B -36.2(10) . . . . ?
C17B C11B C18B C19B 78.8(10) . . . . ?
C10B C11B C18B C19B -158.3(9) . . . . ?
C12B O1B C19B C18B 0.4(11) . . . . ?
C11B C18B C19B O1B 22.5(10) . . . . ?
C5B N1B C20B C21B -89.4(12) . . . . ?
C8B N1B C20B C21B 137.1(10) . . . . ?
N1B C20B C21B C26B -44.6(15) . . . . ?
N1B C20B C21B C22B 142.8(12) . . . . ?
C26B C21B C22B C23B 5(2) . . . . ?
C20B C21B C22B C23B 178.4(15) . . . . ?
C21B C22B C23B C24B -10(3) . . . . ?
C22B C23B C24B C25B 12(3) . . . . ?
C23B C24B C25B C26B -10(3) . . . . ?
C22B C21B C26B C25B -2.9(19) . . . . ?
C20B C21B C26B C25B -176.1(12) . . . . ?
C24B C25B C26B C21B 5(2) . . . . ?
C9B O3B C27B S1B -7.4(15) . . . . ?
C9B O3B C27B S2B 173.2(7) . . . . ?
C28B S2B C27B O3B -178.9(9) . . . . ?
C28B S2B C27B S1B 1.7(11) . . . . ?
C6C C1C C2C C3C -3.0(16) . . . . ?
C1C C2C C3C C4C -1.4(17) . . . . ?
C2C C3C C4C C5C 3.2(16) . . . . ?
C20C N1C C5C C4C 34.8(14) . . . . ?
C8C N1C C5C C4C 170.4(9) . . . . ?
C20C N1C C5C C6C -145.6(9) . . . . ?
C8C N1C C5C C6C -10.1(11) . . . . ?
C3C C4C C5C N1C 178.8(10) . . . . ?
C3C C4C C5C C6C -0.7(14) . . . . ?
C2C C1C C6C C5C 5.5(15) . . . . ?
C2C C1C C6C C7C 175.5(10) . . . . ?
N1C C5C C6C C1C 176.7(9) . . . . ?
C4C C5C C6C C1C -3.7(14) . . . . ?
N1C C5C C6C C7C 4.6(11) . . . . ?
C4C C5C C6C C7C -175.8(8) . . . . ?
C1C C6C C7C C13C -46.4(14) . . . . ?
C5C C6C C7C C13C 124.7(9) . . . . ?
C1C C6C C7C C8C -168.6(10) . . . . ?
C5C C6C C7C C8C 2.5(10) . . . . ?
C1C C6C C7C C12C 68.3(13) . . . . ?
C5C C6C C7C C12C -120.6(9) . . . . ?
C5C N1C C8C C9C 131.3(8) . . . . ?
C20C N1C C8C C9C -94.0(10) . . . . ?
C5C N1C C8C C7C 11.0(10) . . . . ?
C20C N1C C8C C7C 145.7(8) . . . . ?
C6C C7C C8C N1C -8.0(10) . . . . ?
C13C C7C C8C N1C -130.1(9) . . . . ?
C12C C7C C8C N1C 116.7(9) . . . . ?
C6C C7C C8C C9C -128.3(9) . . . . ?
C13C C7C C8C C9C 109.6(10) . . . . ?
C12C C7C C8C C9C -3.6(12) . . . . ?
C27C O3C C9C C8C 150.5(9) . . . . ?
C27C O3C C9C C10C -87.7(11) . . . . ?
N1C C8C C9C O3C 58.0(10) . . . . ?
C7C C8C C9C O3C 175.4(8) . . . . ?
N1C C8C C9C C10C -61.9(10) . . . . ?
C7C C8C C9C C10C 55.4(11) . . . . ?
O3C C9C C10C C11C 178.1(8) . . . . ?
C8C C9C C10C C11C -63.8(11) . . . . ?
C9C C10C C11C C12C 16.0(12) . . . . ?
C9C C10C C11C C17C -106.2(10) . . . . ?
C9C C10C C11C C18C 129.7(9) . . . . ?
C15C N2C C12C O1C 106.1(11) . . . . ?
C14C N2C C12C O1C -86.1(10) . . . . ?
C15C N2C C12C C11C -11.3(14) . . . . ?
C14C N2C C12C C11C 156.6(9) . . . . ?
C15C N2C C12C C7C -140.3(10) . . . . ?
C14C N2C C12C C7C 27.5(10) . . . . ?
C19C O1C C12C N2C -144.0(8) . . . . ?
C19C O1C C12C C11C -20.3(11) . . . . ?
C19C O1C C12C C7C 107.3(9) . . . . ?
C17C C11C C12C N2C 39.2(12) . . . . ?
C10C C11C C12C N2C -84.9(11) . . . . ?
C18C C11C C12C N2C 153.5(8) . . . . ?
C17C C11C C12C O1C -78.7(10) . . . . ?
C10C C11C C12C O1C 157.2(8) . . . . ?
C18C C11C C12C O1C 35.5(10) . . . . ?
C17C C11C C12C C7C 159.6(9) . . . . ?
C10C C11C C12C C7C 35.5(13) . . . . ?
C18C C11C C12C C7C -86.1(10) . . . . ?
C6C C7C C12C N2C -157.1(8) . . . . ?
C13C C7C C12C N2C -35.7(9) . . . . ?
C8C C7C C12C N2C 84.8(9) . . . . ?
C6C C7C C12C O1C -44.8(11) . . . . ?
C13C C7C C12C O1C 76.7(9) . . . . ?
C8C C7C C12C O1C -162.8(8) . . . . ?
C6C C7C C12C C11C 75.4(11) . . . . ?
C13C C7C C12C C11C -163.2(9) . . . . ?
C8C C7C C12C C11C -42.7(12) . . . . ?
C6C C7C C13C C14C 156.4(9) . . . . ?
C8C C7C C13C C14C -87.0(10) . . . . ?
C12C C7C C13C C14C 33.3(10) . . . . ?
C15C N2C C14C C13C 161.8(9) . . . . ?
C12C N2C C14C C13C -6.9(11) . . . . ?
C7C C13C C14C N2C -17.9(11) . . . . ?
C12C N2C C15C O2C 175.3(10) . . . . ?
C14C N2C C15C O2C 8.1(16) . . . . ?
C12C N2C C15C C16C -1.1(15) . . . . ?
C14C N2C C15C C16C -168.3(9) . . . . ?
O2C C15C C16C C17C 166.0(11) . . . . ?
N2C C15C C16C C17C -17.7(14) . . . . ?
C15C C16C C17C C11C 47.2(12) . . . . ?
C12C C11C C17C C16C -56.4(11) . . . . ?
C10C C11C C17C C16C 67.8(11) . . . . ?
C18C C11C C17C C16C -165.3(8) . . . . ?
C12C C11C C18C C19C -36.6(10) . . . . ?
C17C C11C C18C C19C 77.4(9) . . . . ?
C10C C11C C18C C19C -156.9(8) . . . . ?
C12C O1C C19C C18C -4.7(11) . . . . ?
C11C C18C C19C O1C 26.4(11) . . . . ?
C5C N1C C20C C21C -91.6(11) . . . . ?
C8C N1C C20C C21C 137.4(9) . . . . ?
N1C C20C C21C C26C -44.1(15) . . . . ?
N1C C20C C21C C22C 136.2(10) . . . . ?
C26C C21C C22C C23C -3.2(18) . . . . ?
C20C C21C C22C C23C 176.5(12) . . . . ?
C21C C22C C23C C24C 1(2) . . . . ?
C22C C23C C24C C25C 2(2) . . . . ?
C23C C24C C25C C26C -4(2) . . . . ?
C22C C21C C26C C25C 1.8(19) . . . . ?
C20C C21C C26C C25C -177.9(11) . . . . ?
C24C C25C C26C C21C 1.7(19) . . . . ?
C9C O3C C27C S1C 3.4(15) . . . . ?
C9C O3C C27C S2C -177.8(7) . . . . ?
C28C S2C C27C O3C -179.7(10) . . . . ?
C28C S2C C27C S1C -0.9(12) . . . . ?
